data_7133269
loop_
_publ_author_name
'Wang, Shih-Yu'
'Lin, Lin-Ting'
'Rani, Alisha'
'Lee, Guan-Sian'
'Chan, Yi-Tsu'

_publ_section_title
;
 Stepwise construction of a metallocatenane based on non-labile
 bis(terpyridine)-Cd<sup>II</sup> complexes.
;
_journal_issue 61
_journal_name_full 'Chemical communications (Cambridge, England)'
_journal_page_first 7914
_journal_page_last 7917
_journal_paper_doi 10.1039/d4cc02919d
_journal_volume 60
_journal_year 2024
_chemical_formula_sum 'C79 H69.5 Cd F12 N8.5 O8 P2'
_chemical_formula_weight 1668.27
_space_group_IT_number 14
_space_group_name_Hall '-P 2yn'
_space_group_name_H-M_alt 'P 1 21/n 1'
_symmetry_cell_setting monoclinic
_symmetry_space_group_name_H-M 'P 1 21/n 1'
_atom_sites_solution_hydrogens geom
_atom_sites_solution_primary direct
_atom_sites_solution_secondary difmap
_audit_creation_method SHELXL-97
_audit_update_record
;
2024-06-16 deposited with the CCDC.	2024-07-03 downloaded from the CCDC.
;
_cell_angle_alpha 90.00
_cell_angle_beta 101.228(2)
_cell_angle_gamma 90.00
_cell_formula_units_Z 4
_cell_length_a 12.4369(2)
_cell_length_b 24.8732(5)
_cell_length_c 25.4913(5)
_cell_measurement_reflns_used 15681
_cell_measurement_temperature 150(2)
_cell_measurement_theta_max 29.1750
_cell_measurement_theta_min 3.2270
_cell_volume 7734.7(3)
_computing_cell_refinement 'CrysAlisPro 1.171.38.41 (Rigaku OD, 2015)'
_computing_data_collection 'CrysAlisPro 1.171.38.41 (Rigaku OD, 2015)'
_computing_data_reduction 'CrysAlisPro 1.171.38.41 (Rigaku OD, 2015)'
_computing_molecular_graphics SHELXTL
_computing_publication_material SHELXTL
_computing_structure_refinement 'SHELXL-97 (Sheldrick, 1997)'
_computing_structure_solution 'SHELXS-97 (Sheldrick, 1990)'
_diffrn_ambient_temperature 150(2)
_diffrn_detector_area_resol_mean 10.2496
_diffrn_measured_fraction_theta_full 0.979
_diffrn_measured_fraction_theta_max 0.979
_diffrn_measurement_device_type 'Xcalibur, Atlas, Gemini'
_diffrn_radiation_monochromator graphite
_diffrn_radiation_source 'fine-focus sealed tube'
_diffrn_radiation_type MoK\a
_diffrn_radiation_wavelength 0.71073
_diffrn_reflns_av_R_equivalents 0.0521
_diffrn_reflns_av_sigmaI/netI 0.0675
_diffrn_reflns_limit_h_max 16
_diffrn_reflns_limit_h_min -15
_diffrn_reflns_limit_k_max 32
_diffrn_reflns_limit_k_min -30
_diffrn_reflns_limit_l_max 33
_diffrn_reflns_limit_l_min -31
_diffrn_reflns_number 57324
_diffrn_reflns_theta_full 27.50
_diffrn_reflns_theta_max 27.50
_diffrn_reflns_theta_min 2.94
_exptl_absorpt_coefficient_mu 0.414
_exptl_absorpt_correction_T_max 1.00000
_exptl_absorpt_correction_T_min 0.99507
_exptl_absorpt_correction_type multi-scan
_exptl_absorpt_process_details
; 
CrysAlisPro 1.171.38.46 (Rigaku Oxford Diffraction, 2015) 
Empirical absorption correction using spherical harmonics, 
 implemented in SCALE3 ABSPACK scaling algorithm. 
;
_exptl_crystal_density_diffrn 1.433
_exptl_crystal_density_method 'not measured'
_exptl_crystal_description column
_exptl_crystal_F_000 3412
_exptl_crystal_size_max 0.25
_exptl_crystal_size_mid 0.20
_exptl_crystal_size_min 0.10
_refine_diff_density_max 1.399
_refine_diff_density_min -0.707
_refine_diff_density_rms 0.111
_refine_ls_extinction_method none
_refine_ls_goodness_of_fit_ref 1.125
_refine_ls_hydrogen_treatment mixed
_refine_ls_matrix_type full
_refine_ls_number_parameters 1106
_refine_ls_number_reflns 17384
_refine_ls_number_restraints 31
_refine_ls_restrained_S_all 1.129
_refine_ls_R_factor_all 0.1074
_refine_ls_R_factor_gt 0.0747
_refine_ls_shift/su_max 0.043
_refine_ls_shift/su_mean 0.001
_refine_ls_structure_factor_coef Fsqd
_refine_ls_weighting_details 'calc w=1/[\s^2^(Fo^2^)+(0.0628P)^2^+43.3900P] where P=(Fo^2^+2Fc^2^)/3'
_refine_ls_weighting_scheme calc
_refine_ls_wR_factor_gt 0.1944
_refine_ls_wR_factor_ref 0.2114
_reflns_number_gt 12579
_reflns_number_total 17384
_reflns_threshold_expression >2sigma(I)
_cod_data_source_file d4cc02919d2.cif
_cod_data_source_block ic18379
_cod_depositor_comments
;
The following automatic conversions were performed:

data item '_symmetry_cell_setting' value 'Monoclinic' was changed to
'monoclinic' in accordance with the
/home/data/users/saulius/crontab/automatic-downloads/rss-feeds/RSC/lib/dictionaries/cif_core.dic
dictionary named 'cif_core.dic' version 2.4.2 last updated on
2011-04-26.

Automatic conversion script
Id: cif_fix_values 8170 2020-07-09 18:12:32Z antanas 

 Adding full bibliography for 7133269.cif.
;
_cod_original_sg_symbol_H-M P2(1)/n
_cod_original_formula_sum 'C79 H69.50 Cd F12 N8.50 O8 P2'
_cod_database_code 7133269

loop_
_symmetry_equiv_pos_as_xyz
'x, y, z'
'-x+1/2, y+1/2, -z+1/2'
'-x, -y, -z'
'x-1/2, -y-1/2, z-1/2'

loop_
_atom_site_label
_atom_site_type_symbol
_atom_site_fract_x
_atom_site_fract_y
_atom_site_fract_z
_atom_site_U_iso_or_equiv
_atom_site_adp_type
_atom_site_occupancy
_atom_site_symmetry_multiplicity
_atom_site_calc_flag
_atom_site_refinement_flags
_atom_site_disorder_assembly
_atom_site_disorder_group
Cd1 Cd 0.34647(3) 0.237233(16) 0.201117(15) 0.02083(11) Uani 1 1 d . . .
O1 O 0.5080(4) 0.1934(2) 0.10252(19) 0.0473(12) Uani 1 1 d . . .
O2 O 0.3044(4) 0.34402(18) 0.03644(17) 0.0397(10) Uani 1 1 d . . .
O3 O 0.5776(3) 0.19615(18) 0.36805(17) 0.0375(10) Uani 1 1 d . . .
O4 O 0.3572(3) 0.34314(17) 0.30816(18) 0.0375(10) Uani 1 1 d . . .
O5 O 0.3937(4) 0.0991(2) 0.1447(2) 0.0530(13) Uani 1 1 d . . .
O6 O 0.4422(4) 0.0962(2) 0.3300(2) 0.0483(12) Uani 1 1 d . . .
O7 O 0.0531(4) 0.31045(19) 0.06994(16) 0.0409(11) Uani 1 1 d . . .
O8 O 0.1364(3) 0.31860(18) 0.25564(15) 0.0337(10) Uani 1 1 d . . .
N1 N 0.2720(3) 0.21923(18) 0.10699(17) 0.0227(9) Uani 1 1 d . . .
N2 N 0.1957(3) 0.18396(18) 0.19467(17) 0.0224(9) Uani 1 1 d . . .
N3 N 0.3132(3) 0.21892(18) 0.28984(17) 0.0215(9) Uani 1 1 d . . .
N4 N 0.5102(4) 0.18267(18) 0.23090(18) 0.0236(9) Uani 1 1 d . . .
N5 N 0.4979(3) 0.28995(18) 0.20664(16) 0.0209(9) Uani 1 1 d . . .
N6 N 0.2902(3) 0.32873(18) 0.17675(17) 0.0222(9) Uani 1 1 d . . .
C1 C 0.3093(4) 0.2372(2) 0.0641(2) 0.0266(11) Uani 1 1 d . . .
C2 C 0.2559(5) 0.2255(2) 0.0121(2) 0.0326(13) Uani 1 1 d . . .
H2A H 0.2841 0.2386 -0.0175 0.039 Uiso 1 1 calc R . .
C3 C 0.1623(5) 0.1949(3) 0.0039(2) 0.0394(15) Uani 1 1 d . . .
H3A H 0.1256 0.1861 -0.0313 0.047 Uiso 1 1 calc R . .
C4 C 0.1226(5) 0.1773(3) 0.0476(2) 0.0359(14) Uani 1 1 d . . .
H4A H 0.0567 0.1570 0.0429 0.043 Uiso 1 1 calc R . .
C5 C 0.1797(4) 0.1894(2) 0.0986(2) 0.0259(11) Uani 1 1 d . . .
C6 C 0.1401(4) 0.1690(2) 0.1468(2) 0.0229(11) Uani 1 1 d . . .
C7 C 0.0504(4) 0.1351(2) 0.1415(2) 0.0274(12) Uani 1 1 d . . .
H7A H 0.0132 0.1245 0.1068 0.033 Uiso 1 1 calc R . .
C8 C 0.0140(4) 0.1165(2) 0.1866(2) 0.0250(11) Uani 1 1 d . . .
C9 C 0.0722(4) 0.1339(2) 0.2359(2) 0.0251(11) Uani 1 1 d . . .
H9A H 0.0497 0.1228 0.2678 0.030 Uiso 1 1 calc R . .
C10 C 0.1624(4) 0.1670(2) 0.2389(2) 0.0213(10) Uani 1 1 d . . .
C11 C 0.2282(4) 0.1855(2) 0.2912(2) 0.0234(11) Uani 1 1 d . . .
C12 C 0.1997(5) 0.1689(2) 0.3388(2) 0.0285(12) Uani 1 1 d . . .
H12A H 0.1405 0.1448 0.3387 0.034 Uiso 1 1 calc R . .
C13 C 0.2604(5) 0.1887(3) 0.3869(2) 0.0331(13) Uani 1 1 d . . .
H13A H 0.2418 0.1789 0.4200 0.040 Uiso 1 1 calc R . .
C14 C 0.3470(5) 0.2224(2) 0.3857(2) 0.0308(13) Uani 1 1 d . . .
H14A H 0.3895 0.2359 0.4181 0.037 Uiso 1 1 calc R . .
C15 C 0.3725(4) 0.2368(2) 0.3367(2) 0.0242(11) Uani 1 1 d . . .
C16 C -0.0798(4) 0.0791(2) 0.1813(2) 0.0288(12) Uani 1 1 d . . .
C17 C -0.1637(5) 0.0810(3) 0.1366(3) 0.0342(14) Uani 1 1 d . . .
H17A H -0.1625 0.1076 0.1100 0.041 Uiso 1 1 calc R . .
C18 C -0.2495(5) 0.0444(3) 0.1305(3) 0.0472(17) Uani 1 1 d . . .
H18A H -0.3061 0.0455 0.0996 0.057 Uiso 1 1 calc R . .
C19 C -0.2521(6) 0.0060(3) 0.1700(4) 0.054(2) Uani 1 1 d . . .
H19A H -0.3111 -0.0188 0.1661 0.065 Uiso 1 1 calc R . .
C20 C -0.1708(6) 0.0040(3) 0.2139(3) 0.0528(19) Uani 1 1 d . . .
H20A H -0.1731 -0.0225 0.2406 0.063 Uiso 1 1 calc R . .
C21 C -0.0831(5) 0.0406(3) 0.2204(3) 0.0368(14) Uani 1 1 d . . .
H21A H -0.0266 0.0391 0.2514 0.044 Uiso 1 1 calc R . .
C22 C 0.4115(5) 0.2706(3) 0.0711(2) 0.0303(13) Uani 1 1 d . . .
C23 C 0.5131(5) 0.2457(3) 0.0874(2) 0.0370(15) Uani 1 1 d . . .
C24 C 0.6091(6) 0.2745(4) 0.0874(3) 0.051(2) Uani 1 1 d . . .
H24A H 0.6786 0.2580 0.0989 0.061 Uiso 1 1 calc R . .
C25 C 0.6021(6) 0.3267(4) 0.0705(3) 0.053(2) Uani 1 1 d . . .
H25A H 0.6680 0.3461 0.0707 0.063 Uiso 1 1 calc R . .
C26 C 0.5044(6) 0.3521(3) 0.0535(3) 0.0487(19) Uani 1 1 d . . .
H26A H 0.5022 0.3885 0.0420 0.058 Uiso 1 1 calc R . .
C27 C 0.4071(5) 0.3234(3) 0.0533(2) 0.0359(14) Uani 1 1 d . . .
C28 C 0.6058(6) 0.1624(4) 0.1098(3) 0.056(2) Uani 1 1 d . . .
H28A H 0.5907 0.1258 0.1207 0.085 Uiso 1 1 calc R . .
H28B H 0.6616 0.1790 0.1375 0.085 Uiso 1 1 calc R . .
H28C H 0.6326 0.1610 0.0761 0.085 Uiso 1 1 calc R . .
C29 C 0.2941(7) 0.3962(3) 0.0130(3) 0.054(2) Uani 1 1 d . . .
H29A H 0.2164 0.4058 0.0031 0.081 Uiso 1 1 calc R . .
H29B H 0.3266 0.3963 -0.0191 0.081 Uiso 1 1 calc R . .
H29C H 0.3323 0.4224 0.0387 0.081 Uiso 1 1 calc R . .
C30 C 0.4713(4) 0.2713(2) 0.3382(2) 0.0270(12) Uani 1 1 d . . .
C31 C 0.5752(5) 0.2500(2) 0.3580(2) 0.0284(13) Uani 1 1 d . . .
C32 C 0.6683(5) 0.2832(3) 0.3659(2) 0.0340(14) Uani 1 1 d . . .
H32A H 0.7391 0.2686 0.3786 0.041 Uiso 1 1 calc R . .
C33 C 0.6556(5) 0.3370(3) 0.3550(2) 0.0399(16) Uani 1 1 d . . .
H33A H 0.7184 0.3596 0.3612 0.048 Uiso 1 1 calc R . .
C34 C 0.5535(5) 0.3596(3) 0.3352(2) 0.0336(13) Uani 1 1 d . . .
H34A H 0.5465 0.3969 0.3272 0.040 Uiso 1 1 calc R . .
C35 C 0.4609(5) 0.3260(2) 0.3271(2) 0.0304(13) Uani 1 1 d . . .
C36 C 0.6796(5) 0.1719(3) 0.3918(3) 0.0451(17) Uani 1 1 d . . .
H36A H 0.6685 0.1333 0.3967 0.068 Uiso 1 1 calc R . .
H36B H 0.7076 0.1886 0.4266 0.068 Uiso 1 1 calc R . .
H36C H 0.7325 0.1770 0.3684 0.068 Uiso 1 1 calc R . .
C37 C 0.3384(6) 0.3991(3) 0.2990(3) 0.0412(15) Uani 1 1 d . . .
H37A H 0.2600 0.4054 0.2856 0.062 Uiso 1 1 calc R . .
H37B H 0.3801 0.4118 0.2725 0.062 Uiso 1 1 calc R . .
H37C H 0.3619 0.4188 0.3326 0.062 Uiso 1 1 calc R . .
C38 C 0.5160(5) 0.1293(2) 0.2413(2) 0.0293(12) Uani 1 1 d . . .
C39 C 0.6155(5) 0.1032(3) 0.2575(3) 0.0373(14) Uani 1 1 d . . .
H39A H 0.6170 0.0655 0.2637 0.045 Uiso 1 1 calc R . .
C40 C 0.7112(5) 0.1315(3) 0.2645(3) 0.0354(14) Uani 1 1 d . . .
H40A H 0.7798 0.1139 0.2756 0.042 Uiso 1 1 calc R . .
C41 C 0.7060(4) 0.1865(2) 0.2551(2) 0.0296(12) Uani 1 1 d . . .
H41A H 0.7710 0.2075 0.2607 0.036 Uiso 1 1 calc R . .
C42 C 0.6041(4) 0.2106(2) 0.2374(2) 0.0238(11) Uani 1 1 d . . .
C43 C 0.5979(4) 0.2693(2) 0.2252(2) 0.0234(11) Uani 1 1 d . . .
C44 C 0.6914(4) 0.3014(2) 0.2310(2) 0.0263(12) Uani 1 1 d . . .
H44A H 0.7613 0.2867 0.2458 0.032 Uiso 1 1 calc R . .
C45 C 0.6820(4) 0.3545(2) 0.2154(2) 0.0275(12) Uani 1 1 d . . .
C46 C 0.5771(4) 0.3750(2) 0.1952(2) 0.0281(12) Uani 1 1 d . . .
H46A H 0.5679 0.4113 0.1838 0.034 Uiso 1 1 calc R . .
C47 C 0.4867(4) 0.3415(2) 0.1922(2) 0.0233(11) Uani 1 1 d . . .
C48 C 0.3736(4) 0.3623(2) 0.1733(2) 0.0210(10) Uani 1 1 d . . .
C49 C 0.3569(5) 0.4144(2) 0.1528(2) 0.0298(12) Uani 1 1 d . . .
H49A H 0.4174 0.4371 0.1507 0.036 Uiso 1 1 calc R . .
C50 C 0.2504(5) 0.4325(2) 0.1354(2) 0.0312(13) Uani 1 1 d . . .
H50A H 0.2369 0.4677 0.1213 0.037 Uiso 1 1 calc R . .
C51 C 0.1648(5) 0.3986(2) 0.1388(2) 0.0306(13) Uani 1 1 d . . .
H51A H 0.0913 0.4101 0.1270 0.037 Uiso 1 1 calc RD . .
C52 C 0.1869(4) 0.3473(2) 0.1599(2) 0.0254(11) Uani 1 1 d . . .
C53 C 0.7803(5) 0.3898(2) 0.2191(3) 0.0340(14) Uani 1 1 d . . .
C54 C 0.8632(5) 0.3874(3) 0.2652(3) 0.0431(17) Uani 1 1 d . . .
H54A H 0.8578 0.3635 0.2937 0.052 Uiso 1 1 calc R . .
C55 C 0.9542(5) 0.4213(3) 0.2678(4) 0.060(2) Uani 1 1 d . . .
H55A H 1.0107 0.4205 0.2988 0.072 Uiso 1 1 calc R . .
C56 C 0.9641(6) 0.4552(3) 0.2276(4) 0.065(3) Uani 1 1 d . . .
H56A H 1.0275 0.4772 0.2302 0.078 Uiso 1 1 calc R . .
C57 C 0.8819(7) 0.4578(3) 0.1828(4) 0.067(3) Uani 1 1 d . . .
H57A H 0.8885 0.4817 0.1545 0.080 Uiso 1 1 calc R . .
C58 C 0.7898(6) 0.4256(3) 0.1788(3) 0.0482(18) Uani 1 1 d . . .
H58A H 0.7327 0.4282 0.1481 0.058 Uiso 1 1 calc R . .
C59 C 0.4125(5) 0.0973(2) 0.2368(3) 0.0341(14) Uani 1 1 d . . .
C60 C 0.3558(5) 0.0795(3) 0.1873(3) 0.0421(16) Uani 1 1 d . . .
C61 C 0.2671(6) 0.0454(3) 0.1844(4) 0.052(2) Uani 1 1 d . . .
H61A H 0.2287 0.0330 0.1507 0.063 Uiso 1 1 calc R . .
C62 C 0.2352(6) 0.0296(3) 0.2298(4) 0.059(2) Uani 1 1 d . . .
H62A H 0.1730 0.0069 0.2273 0.070 Uiso 1 1 calc R . .
C63 C 0.2902(6) 0.0454(3) 0.2794(4) 0.053(2) Uani 1 1 d . . .
H63A H 0.2669 0.0336 0.3108 0.063 Uiso 1 1 calc R . .
C64 C 0.3803(5) 0.0788(2) 0.2828(3) 0.0413(16) Uani 1 1 d . . .
C65 C 0.3477(8) 0.0783(4) 0.0930(3) 0.069(2) Uani 1 1 d . . .
H65A H 0.3827 0.0956 0.0661 0.104 Uiso 1 1 calc R . .
H65B H 0.2687 0.0855 0.0848 0.104 Uiso 1 1 calc R . .
H65C H 0.3601 0.0394 0.0925 0.104 Uiso 1 1 calc R . .
C66 C 0.4245(7) 0.0725(3) 0.3775(4) 0.064(2) Uani 1 1 d . . .
H66A H 0.4736 0.0890 0.4080 0.095 Uiso 1 1 calc R . .
H66B H 0.4394 0.0339 0.3767 0.095 Uiso 1 1 calc R . .
H66C H 0.3482 0.0782 0.3809 0.095 Uiso 1 1 calc R . .
C67 C 0.0923(4) 0.3113(2) 0.1631(2) 0.0257(11) Uani 1 1 d . . .
C68 C 0.0219(5) 0.2948(2) 0.1163(2) 0.0312(13) Uani 1 1 d . . .
C69 C -0.0701(5) 0.2637(3) 0.1180(3) 0.0375(14) Uani 1 1 d . . .
H69A H -0.1179 0.2524 0.0862 0.045 Uiso 1 1 calc R . .
C70 C -0.0894(5) 0.2497(3) 0.1681(3) 0.0358(14) Uani 1 1 d . . .
H70A H -0.1508 0.2276 0.1700 0.043 Uiso 1 1 calc R . .
C71 C -0.0235(4) 0.2665(2) 0.2153(2) 0.0314(13) Uani 1 1 d . . .
H71A H -0.0399 0.2566 0.2488 0.038 Uiso 1 1 calc R . .
C72 C 0.0668(4) 0.2979(2) 0.2125(2) 0.0263(12) Uani 1 1 d . . .
C73 C -0.0236(7) 0.3027(4) 0.0210(3) 0.060(2) Uani 1 1 d . . .
H73A H 0.0083 0.3154 -0.0089 0.090 Uiso 1 1 calc R . .
H73B H -0.0907 0.3229 0.0221 0.090 Uiso 1 1 calc R . .
H73C H -0.0411 0.2643 0.0163 0.090 Uiso 1 1 calc R . .
C74 C 0.1131(5) 0.3081(3) 0.3072(2) 0.0348(14) Uani 1 1 d . . .
H74A H 0.1690 0.3251 0.3346 0.052 Uiso 1 1 calc R . .
H74B H 0.1133 0.2692 0.3133 0.052 Uiso 1 1 calc R . .
H74C H 0.0408 0.3228 0.3092 0.052 Uiso 1 1 calc R . .
P1 P -0.01351(17) 0.05119(8) 0.38942(8) 0.0464(4) Uani 1 1 d D . .
F1 F -0.0366(4) 0.09516(18) 0.34370(19) 0.0640(12) Uani 1 1 d D . .
F2 F 0.0088(7) 0.0066(3) 0.4323(3) 0.121(3) Uani 1 1 d D . .
F3 F 0.1048(4) 0.0424(2) 0.3773(3) 0.0891(19) Uani 1 1 d D . .
F4 F -0.0590(4) 0.00601(18) 0.3474(2) 0.0680(13) Uani 1 1 d D . .
F5 F -0.1327(5) 0.0605(3) 0.3991(3) 0.102(2) Uani 1 1 d D . .
F6 F 0.0321(6) 0.0963(2) 0.4311(2) 0.109(2) Uani 1 1 d D . .
P2 P 0.3040(3) 0.36878(18) 0.47460(13) 0.0478(11) Uani 0.529(4) 1 d P A 1
F7 F 0.3162(7) 0.3194(4) 0.5110(4) 0.067(3) Uani 0.529(4) 1 d P A 1
F8 F 0.2961(9) 0.4131(7) 0.4378(4) 0.116(5) Uani 0.529(4) 1 d P A 1
F9 F 0.2164(8) 0.3953(5) 0.5062(4) 0.088(4) Uani 0.529(4) 1 d P A 1
F10 F 0.3980(8) 0.4021(5) 0.5132(4) 0.090(4) Uani 0.529(4) 1 d P A 1
F11 F 0.3889(9) 0.3500(6) 0.4431(5) 0.103(4) Uani 0.529(4) 1 d P A 1
F12 F 0.2111(10) 0.3434(7) 0.4335(5) 0.127(6) Uani 0.529(4) 1 d P A 1
P2' P 0.9858(4) 0.40861(18) 0.44146(16) 0.0518(12) Uani 0.471(4) 1 d PD A 2
F7' F 0.9249(14) 0.3640(6) 0.4650(8) 0.153(8) Uani 0.471(4) 1 d PD A 2
F8' F 1.0354(13) 0.4539(5) 0.4154(8) 0.169(9) Uani 0.471(4) 1 d PD A 2
F9' F 1.0784(12) 0.4208(8) 0.4917(5) 0.161(9) Uani 0.471(4) 1 d PD A 2
F10' F 0.9194(12) 0.4502(5) 0.4644(6) 0.121(5) Uani 0.471(4) 1 d PD A 2
F11' F 0.9024(9) 0.3918(6) 0.3942(6) 0.126(6) Uani 0.471(4) 1 d PD A 2
F12' F 1.0656(9) 0.3663(5) 0.4216(6) 0.102(5) Uani 0.471(4) 1 d PD A 2
N7 N 0.9221(5) 0.2331(3) 0.3456(3) 0.0629(19) Uani 1 1 d D . .
C75 C 0.9698(6) 0.2367(3) 0.3887(3) 0.0488(18) Uani 1 1 d D . .
C76 C 1.0289(7) 0.2410(4) 0.4432(3) 0.065(2) Uani 1 1 d D . .
H76A H 0.9977 0.2702 0.4613 0.097 Uiso 1 1 calc R . .
H76B H 1.1063 0.2487 0.4434 0.097 Uiso 1 1 calc R . .
H76C H 1.0229 0.2071 0.4620 0.097 Uiso 1 1 calc R . .
N8 N 0.2359(15) 0.0377(6) 0.5196(6) 0.084(5) Uani 0.50 1 d P . .
C77 C 0.358(2) 0.0450(7) 0.5298(7) 0.076(6) Uani 0.50 1 d P . .
C78 C 0.446(2) 0.0488(9) 0.5403(10) 0.104(9) Uani 0.50 1 d P . .
H78A H 0.4647 0.0853 0.5532 0.157 Uiso 0.50 1 calc PR . .
H78B H 0.4775 0.0416 0.5087 0.157 Uiso 0.50 1 calc PR . .
H78C H 0.4744 0.0229 0.5685 0.157 Uiso 0.50 1 calc PR . .
N9 N 0.4603(12) 0.4970(7) 0.4055(6) 0.072(6) Uani 0.504(18) 1 d PD B 1
C79 C 0.5454(13) 0.4831(7) 0.4268(7) 0.047(4) Uani 0.504(18) 1 d PD B 1
C80 C 0.6525(14) 0.4664(8) 0.4551(7) 0.053(5) Uani 0.504(18) 1 d PD B 1
H80A H 0.6903 0.4471 0.4306 0.079 Uiso 0.504(18) 1 calc PR B 1
H80B H 0.6442 0.4427 0.4848 0.079 Uiso 0.504(18) 1 calc PR B 1
H80C H 0.6954 0.4981 0.4691 0.079 Uiso 0.504(18) 1 calc PR B 1
N9' N 0.4862(17) 0.5415(7) 0.4503(8) 0.098(9) Uani 0.496(18) 1 d PD B 2
C79' C 0.5315(18) 0.5012(9) 0.4520(10) 0.069(6) Uani 0.496(18) 1 d PD B 2
C80' C 0.593(2) 0.4519(8) 0.4574(11) 0.080(7) Uani 0.496(18) 1 d PD B 2
H80D H 0.6474 0.4532 0.4340 0.120 Uiso 0.496(18) 1 calc PR B 2
H80E H 0.5437 0.4215 0.4471 0.120 Uiso 0.496(18) 1 calc PR B 2
H80F H 0.6314 0.4476 0.4946 0.120 Uiso 0.496(18) 1 calc PR B 2

loop_
_atom_site_aniso_label
_atom_site_aniso_U_11
_atom_site_aniso_U_22
_atom_site_aniso_U_33
_atom_site_aniso_U_23
_atom_site_aniso_U_13
_atom_site_aniso_U_12
Cd1 0.01880(18) 0.0207(2) 0.02249(18) 0.00058(16) 0.00276(13) -0.00386(16)
O1 0.032(2) 0.058(3) 0.053(3) 0.010(2) 0.011(2) 0.006(2)
O2 0.049(3) 0.031(2) 0.039(2) 0.003(2) 0.008(2) -0.006(2)
O3 0.031(2) 0.037(3) 0.041(2) 0.006(2) -0.0015(18) 0.0060(19)
O4 0.033(2) 0.027(2) 0.047(3) 0.0065(19) -0.0058(19) -0.0013(18)
O5 0.057(3) 0.045(3) 0.052(3) -0.008(2) -0.001(2) -0.011(2)
O6 0.053(3) 0.038(3) 0.059(3) 0.009(2) 0.024(3) 0.000(2)
O7 0.044(3) 0.050(3) 0.026(2) -0.001(2) -0.0004(18) -0.010(2)
O8 0.025(2) 0.050(3) 0.0249(19) 0.0026(19) 0.0021(16) -0.0057(18)
N1 0.021(2) 0.024(2) 0.023(2) -0.0005(18) 0.0050(17) -0.0005(18)
N2 0.019(2) 0.025(2) 0.024(2) 0.0005(19) 0.0045(17) -0.0001(18)
N3 0.023(2) 0.018(2) 0.023(2) 0.0014(18) 0.0049(17) 0.0021(17)
N4 0.024(2) 0.019(2) 0.028(2) 0.0002(19) 0.0053(18) -0.0022(18)
N5 0.019(2) 0.021(2) 0.022(2) -0.0015(18) 0.0026(17) -0.0024(17)
N6 0.025(2) 0.022(2) 0.020(2) -0.0025(18) 0.0055(17) 0.0000(18)
C1 0.026(3) 0.029(3) 0.026(3) 0.001(2) 0.007(2) -0.002(2)
C2 0.035(3) 0.037(4) 0.026(3) 0.003(2) 0.006(2) -0.007(3)
C3 0.041(3) 0.051(4) 0.024(3) -0.003(3) 0.003(3) -0.014(3)
C4 0.035(3) 0.043(4) 0.027(3) -0.001(3) -0.001(2) -0.017(3)
C5 0.023(3) 0.026(3) 0.028(3) -0.002(2) 0.004(2) -0.005(2)
C6 0.021(2) 0.025(3) 0.022(2) 0.002(2) 0.004(2) -0.001(2)
C7 0.026(3) 0.027(3) 0.028(3) -0.005(2) 0.002(2) -0.007(2)
C8 0.024(3) 0.019(3) 0.033(3) 0.000(2) 0.008(2) 0.000(2)
C9 0.028(3) 0.023(3) 0.026(3) 0.002(2) 0.008(2) -0.002(2)
C10 0.018(2) 0.021(3) 0.025(3) 0.000(2) 0.005(2) 0.003(2)
C11 0.023(3) 0.027(3) 0.021(2) 0.002(2) 0.006(2) 0.004(2)
C12 0.031(3) 0.024(3) 0.032(3) 0.004(2) 0.009(2) -0.004(2)
C13 0.037(3) 0.041(4) 0.022(3) 0.001(3) 0.009(2) -0.003(3)
C14 0.035(3) 0.034(3) 0.022(3) 0.002(2) 0.001(2) -0.001(2)
C15 0.026(3) 0.024(3) 0.022(2) 0.002(2) 0.002(2) 0.003(2)
C16 0.025(3) 0.025(3) 0.037(3) -0.004(2) 0.009(2) -0.003(2)
C17 0.026(3) 0.031(3) 0.044(3) 0.000(3) 0.004(3) -0.010(2)
C18 0.029(3) 0.043(4) 0.068(5) -0.003(4) 0.004(3) -0.015(3)
C19 0.036(4) 0.037(4) 0.090(6) -0.003(4) 0.013(4) -0.016(3)
C20 0.046(4) 0.039(4) 0.076(5) 0.013(4) 0.018(4) -0.015(3)
C21 0.033(3) 0.029(3) 0.048(4) 0.005(3) 0.010(3) -0.004(3)
C22 0.030(3) 0.040(4) 0.022(3) -0.002(2) 0.011(2) -0.008(3)
C23 0.033(3) 0.054(4) 0.025(3) -0.001(3) 0.007(2) -0.006(3)
C24 0.035(3) 0.088(7) 0.031(3) -0.014(4) 0.010(3) -0.018(4)
C25 0.042(4) 0.082(6) 0.036(4) -0.005(4) 0.014(3) -0.028(4)
C26 0.058(5) 0.058(5) 0.035(3) -0.010(3) 0.021(3) -0.028(4)
C27 0.045(4) 0.041(4) 0.023(3) -0.003(3) 0.012(3) -0.011(3)
C28 0.043(4) 0.077(6) 0.050(4) 0.002(4) 0.013(3) 0.027(4)
C29 0.086(6) 0.035(4) 0.039(4) 0.005(3) 0.008(4) -0.012(4)
C30 0.029(3) 0.032(3) 0.020(2) 0.000(2) 0.004(2) -0.003(2)
C31 0.031(3) 0.033(4) 0.022(2) -0.003(2) 0.005(2) -0.002(2)
C32 0.025(3) 0.049(4) 0.028(3) -0.008(3) 0.003(2) -0.004(3)
C33 0.036(3) 0.051(4) 0.034(3) -0.014(3) 0.009(3) -0.016(3)
C34 0.041(3) 0.031(3) 0.029(3) -0.009(3) 0.007(3) -0.010(3)
C35 0.031(3) 0.032(3) 0.027(3) -0.004(2) 0.003(2) -0.004(2)
C36 0.038(4) 0.051(4) 0.042(4) 0.004(3) -0.003(3) 0.012(3)
C37 0.052(4) 0.024(3) 0.043(4) -0.008(3) -0.003(3) -0.002(3)
C38 0.031(3) 0.023(3) 0.035(3) 0.004(2) 0.009(2) 0.002(2)
C39 0.033(3) 0.026(3) 0.053(4) 0.009(3) 0.009(3) 0.004(3)
C40 0.027(3) 0.031(3) 0.047(4) 0.009(3) 0.005(3) 0.009(2)
C41 0.018(2) 0.035(3) 0.036(3) 0.007(3) 0.004(2) 0.002(2)
C42 0.022(2) 0.023(3) 0.026(3) -0.002(2) 0.006(2) 0.002(2)
C43 0.023(2) 0.026(3) 0.023(2) -0.005(2) 0.007(2) -0.005(2)
C44 0.020(2) 0.026(3) 0.034(3) -0.006(2) 0.006(2) -0.003(2)
C45 0.023(3) 0.025(3) 0.036(3) -0.009(2) 0.010(2) -0.007(2)
C46 0.026(3) 0.023(3) 0.037(3) -0.002(2) 0.010(2) -0.003(2)
C47 0.024(3) 0.022(3) 0.024(3) -0.001(2) 0.006(2) -0.003(2)
C48 0.025(3) 0.017(3) 0.022(2) -0.003(2) 0.005(2) 0.000(2)
C49 0.031(3) 0.027(3) 0.032(3) 0.003(2) 0.009(2) -0.001(2)
C50 0.036(3) 0.021(3) 0.036(3) -0.002(2) 0.005(3) 0.004(2)
C51 0.026(3) 0.029(3) 0.037(3) 0.003(3) 0.005(2) 0.003(2)
C52 0.024(3) 0.029(3) 0.023(3) -0.003(2) 0.004(2) -0.001(2)
C53 0.025(3) 0.020(3) 0.061(4) -0.011(3) 0.018(3) -0.003(2)
C54 0.021(3) 0.028(3) 0.079(5) -0.013(3) 0.005(3) -0.002(2)
C55 0.026(3) 0.032(4) 0.118(7) -0.025(5) 0.006(4) -0.007(3)
C56 0.031(4) 0.024(4) 0.145(9) -0.015(5) 0.027(5) -0.007(3)
C57 0.056(5) 0.039(5) 0.117(8) 0.001(5) 0.042(5) -0.014(4)
C58 0.041(4) 0.035(4) 0.074(5) -0.007(4) 0.024(4) -0.013(3)
C59 0.031(3) 0.019(3) 0.054(4) 0.000(3) 0.010(3) 0.001(2)
C60 0.033(3) 0.023(3) 0.069(5) 0.000(3) 0.005(3) -0.001(3)
C61 0.034(3) 0.023(3) 0.094(6) -0.013(4) -0.003(4) 0.001(3)
C62 0.033(4) 0.021(3) 0.125(8) 0.002(4) 0.022(5) -0.004(3)
C63 0.039(4) 0.025(4) 0.102(7) 0.012(4) 0.033(4) 0.001(3)
C64 0.038(3) 0.020(3) 0.070(5) 0.011(3) 0.021(3) 0.008(3)
C65 0.080(6) 0.059(6) 0.059(5) -0.020(4) -0.010(4) 0.002(5)
C66 0.078(6) 0.048(5) 0.074(6) 0.025(4) 0.036(5) 0.011(4)
C67 0.022(3) 0.024(3) 0.030(3) 0.001(2) 0.003(2) 0.001(2)
C68 0.026(3) 0.033(3) 0.032(3) -0.002(3) 0.000(2) -0.002(2)
C69 0.023(3) 0.047(4) 0.040(3) -0.007(3) 0.000(2) -0.001(3)
C70 0.024(3) 0.034(4) 0.049(4) 0.000(3) 0.007(3) -0.006(2)
C71 0.025(3) 0.032(3) 0.039(3) 0.002(3) 0.009(2) 0.004(2)
C72 0.020(2) 0.027(3) 0.030(3) 0.000(2) 0.000(2) 0.003(2)
C73 0.056(5) 0.082(6) 0.032(3) 0.003(4) -0.016(3) -0.011(4)
C74 0.033(3) 0.044(4) 0.028(3) 0.002(3) 0.007(2) 0.004(3)
P1 0.0603(12) 0.0349(10) 0.0490(10) 0.0013(8) 0.0229(9) 0.0070(9)
F1 0.073(3) 0.049(3) 0.070(3) 0.010(2) 0.017(2) -0.007(2)
F2 0.176(7) 0.089(5) 0.087(4) 0.048(4) -0.001(4) -0.001(5)
F3 0.047(3) 0.062(3) 0.162(6) -0.024(4) 0.030(3) -0.001(2)
F4 0.066(3) 0.039(3) 0.098(4) -0.014(2) 0.013(3) -0.007(2)
F5 0.105(4) 0.097(5) 0.129(5) -0.001(4) 0.085(4) 0.015(4)
F6 0.162(6) 0.079(4) 0.072(4) -0.034(3) -0.014(4) 0.029(4)
P2 0.0297(16) 0.083(3) 0.0286(16) -0.0115(17) 0.0018(13) -0.0007(17)
F7 0.051(5) 0.073(6) 0.082(6) 0.029(5) 0.023(4) 0.031(4)
F8 0.083(8) 0.215(16) 0.052(6) 0.026(8) 0.022(5) -0.038(9)
F9 0.056(5) 0.144(11) 0.065(6) 0.004(6) 0.012(5) 0.041(6)
F10 0.062(6) 0.111(9) 0.090(7) -0.037(7) -0.004(5) 0.020(6)
F11 0.086(8) 0.142(11) 0.090(8) -0.053(8) 0.038(6) -0.026(7)
F12 0.083(8) 0.191(15) 0.099(9) -0.061(10) -0.003(7) -0.051(9)
P2' 0.060(3) 0.052(3) 0.037(2) 0.0038(18) -0.0052(18) 0.015(2)
F7' 0.165(16) 0.114(13) 0.23(2) 0.015(13) 0.149(16) 0.000(11)
F8' 0.136(14) 0.066(10) 0.27(2) 0.022(12) -0.041(15) -0.051(10)
F9' 0.128(13) 0.23(2) 0.092(10) -0.076(12) -0.051(9) 0.074(14)
F10' 0.132(13) 0.101(11) 0.137(13) 0.015(10) 0.040(10) 0.024(10)
F11' 0.054(7) 0.138(13) 0.167(15) -0.068(12) -0.021(8) -0.036(8)
F12' 0.082(8) 0.107(11) 0.120(11) -0.052(9) 0.025(8) 0.009(7)
N7 0.042(3) 0.088(6) 0.058(4) 0.003(4) 0.009(3) -0.015(4)
C75 0.035(3) 0.056(5) 0.061(5) 0.013(4) 0.022(3) -0.003(3)
C76 0.063(5) 0.086(7) 0.049(4) 0.000(5) 0.017(4) 0.006(5)
N8 0.112(13) 0.050(9) 0.070(10) -0.031(8) -0.032(9) -0.002(9)
C77 0.117(17) 0.045(10) 0.046(9) 0.005(7) -0.034(10) -0.025(11)
C78 0.097(17) 0.071(15) 0.119(19) 0.013(13) -0.045(15) -0.014(13)
N9 0.071(10) 0.069(11) 0.067(10) 0.020(9) -0.006(8) -0.014(8)
C79 0.063(11) 0.038(9) 0.040(9) 0.007(8) 0.008(9) -0.004(8)
C80 0.057(11) 0.042(10) 0.060(10) 0.007(8) 0.011(9) 0.007(8)
N9' 0.130(17) 0.079(14) 0.102(15) 0.058(12) 0.063(13) 0.041(12)
C79' 0.093(15) 0.064(14) 0.058(13) 0.030(11) 0.039(11) 0.019(11)
C80' 0.070(15) 0.062(15) 0.110(19) -0.004(13) 0.023(14) 0.003(12)

loop_
_atom_type_symbol
_atom_type_description
_atom_type_scat_dispersion_real
_atom_type_scat_dispersion_imag
_atom_type_scat_source
C C 0.0033 0.0016 'International Tables Vol C Tables 4.2.6.8 and 6.1.1.4'
H H 0.0000 0.0000 'International Tables Vol C Tables 4.2.6.8 and 6.1.1.4'
N N 0.0061 0.0033 'International Tables Vol C Tables 4.2.6.8 and 6.1.1.4'
O O 0.0106 0.0060 'International Tables Vol C Tables 4.2.6.8 and 6.1.1.4'
F F 0.0171 0.0103 'International Tables Vol C Tables 4.2.6.8 and 6.1.1.4'
P P 0.1023 0.0942 'International Tables Vol C Tables 4.2.6.8 and 6.1.1.4'
Cd Cd -0.8075 1.2024 'International Tables Vol C Tables 4.2.6.8 and 6.1.1.4'

loop_
_geom_angle_atom_site_label_1
_geom_angle_atom_site_label_2
_geom_angle_atom_site_label_3
_geom_angle
_geom_angle_site_symmetry_1
_geom_angle_site_symmetry_3
_geom_angle_publ_flag
N2 Cd1 N5 179.25(16) . . ?
N2 Cd1 N3 70.69(15) . . ?
N5 Cd1 N3 109.92(15) . . ?
N2 Cd1 N6 109.57(15) . . ?
N5 Cd1 N6 70.71(15) . . ?
N3 Cd1 N6 108.80(14) . . ?
N2 Cd1 N1 70.88(15) . . ?
N5 Cd1 N1 108.52(15) . . ?
N3 Cd1 N1 141.57(15) . . ?
N6 Cd1 N1 83.40(15) . . ?
N2 Cd1 N4 108.92(15) . . ?
N5 Cd1 N4 70.81(15) . . ?
N3 Cd1 N4 83.62(14) . . ?
N6 Cd1 N4 141.51(14) . . ?
N1 Cd1 N4 109.74(15) . . ?
C23 O1 C28 118.0(6) . . ?
C27 O2 C29 118.4(5) . . ?
C31 O3 C36 118.7(5) . . ?
C35 O4 C37 118.8(5) . . ?
C60 O5 C65 118.0(6) . . ?
C64 O6 C66 118.1(6) . . ?
C68 O7 C73 117.4(5) . . ?
C72 O8 C74 117.7(4) . . ?
C1 N1 C5 118.2(5) . . ?
C1 N1 Cd1 127.9(3) . . ?
C5 N1 Cd1 113.9(3) . . ?
C6 N2 C10 119.4(4) . . ?
C6 N2 Cd1 120.1(3) . . ?
C10 N2 Cd1 120.5(3) . . ?
C11 N3 C15 118.4(4) . . ?
C11 N3 Cd1 114.7(3) . . ?
C15 N3 Cd1 126.9(3) . . ?
C42 N4 C38 118.2(5) . . ?
C42 N4 Cd1 113.8(3) . . ?
C38 N4 Cd1 128.0(4) . . ?
C47 N5 C43 120.3(4) . . ?
C47 N5 Cd1 119.7(3) . . ?
C43 N5 Cd1 120.0(4) . . ?
C48 N6 C52 117.6(5) . . ?
C48 N6 Cd1 114.2(3) . . ?
C52 N6 Cd1 127.6(4) . . ?
N1 C1 C2 121.8(5) . . ?
N1 C1 C22 120.4(5) . . ?
C2 C1 C22 117.9(5) . . ?
C3 C2 C1 119.8(5) . . ?
C2 C3 C4 118.6(5) . . ?
C3 C4 C5 119.5(5) . . ?
N1 C5 C4 122.1(5) . . ?
N1 C5 C6 117.5(5) . . ?
C4 C5 C6 120.4(5) . . ?
N2 C6 C7 121.6(5) . . ?
N2 C6 C5 117.5(5) . . ?
C7 C6 C5 120.9(5) . . ?
C6 C7 C8 120.4(5) . . ?
C9 C8 C7 116.5(5) . . ?
C9 C8 C16 122.8(5) . . ?
C7 C8 C16 120.7(5) . . ?
C10 C9 C8 120.6(5) . . ?
N2 C10 C9 121.4(5) . . ?
N2 C10 C11 116.6(4) . . ?
C9 C10 C11 122.0(5) . . ?
N3 C11 C12 122.6(5) . . ?
N3 C11 C10 117.4(4) . . ?
C12 C11 C10 119.9(5) . . ?
C11 C12 C13 118.3(5) . . ?
C14 C13 C12 119.3(5) . . ?
C13 C14 C15 119.6(5) . . ?
N3 C15 C14 121.8(5) . . ?
N3 C15 C30 121.2(5) . . ?
C14 C15 C30 117.0(5) . . ?
C17 C16 C21 119.4(5) . . ?
C17 C16 C8 120.5(5) . . ?
C21 C16 C8 120.1(5) . . ?
C16 C17 C18 120.4(6) . . ?
C17 C18 C19 119.7(7) . . ?
C20 C19 C18 120.3(6) . . ?
C19 C20 C21 120.6(7) . . ?
C16 C21 C20 119.5(6) . . ?
C27 C22 C23 119.5(6) . . ?
C27 C22 C1 120.4(5) . . ?
C23 C22 C1 119.2(6) . . ?
O1 C23 C24 125.3(6) . . ?
O1 C23 C22 114.7(5) . . ?
C24 C23 C22 120.0(7) . . ?
C25 C24 C23 119.1(7) . . ?
C26 C25 C24 122.7(7) . . ?
C25 C26 C27 118.6(7) . . ?
O2 C27 C22 115.7(5) . . ?
O2 C27 C26 124.2(7) . . ?
C22 C27 C26 120.1(7) . . ?
C35 C30 C31 119.2(5) . . ?
C35 C30 C15 120.9(5) . . ?
C31 C30 C15 119.4(5) . . ?
O3 C31 C30 115.2(5) . . ?
O3 C31 C32 124.3(5) . . ?
C30 C31 C32 120.4(6) . . ?
C33 C32 C31 119.2(6) . . ?
C32 C33 C34 121.9(6) . . ?
C33 C34 C35 118.6(6) . . ?
O4 C35 C30 115.1(5) . . ?
O4 C35 C34 124.1(6) . . ?
C30 C35 C34 120.7(6) . . ?
N4 C38 C39 121.9(5) . . ?
N4 C38 C59 119.7(5) . . ?
C39 C38 C59 118.4(5) . . ?
C40 C39 C38 120.1(6) . . ?
C39 C40 C41 118.4(5) . . ?
C40 C41 C42 119.2(5) . . ?
N4 C42 C41 122.2(5) . . ?
N4 C42 C43 118.2(5) . . ?
C41 C42 C43 119.6(5) . . ?
N5 C43 C44 120.9(5) . . ?
N5 C43 C42 117.0(4) . . ?
C44 C43 C42 122.1(5) . . ?
C45 C44 C43 119.7(5) . . ?
C44 C45 C46 118.3(5) . . ?
C44 C45 C53 121.5(5) . . ?
C46 C45 C53 120.2(5) . . ?
C47 C46 C45 119.2(5) . . ?
N5 C47 C46 121.4(5) . . ?
N5 C47 C48 117.7(4) . . ?
C46 C47 C48 120.9(5) . . ?
N6 C48 C49 122.6(5) . . ?
N6 C48 C47 117.0(5) . . ?
C49 C48 C47 120.4(5) . . ?
C50 C49 C48 118.8(5) . . ?
C51 C50 C49 119.0(6) . . ?
C50 C51 C52 119.3(5) . . ?
N6 C52 C51 122.6(5) . . ?
N6 C52 C67 119.1(5) . . ?
C51 C52 C67 118.2(5) . . ?
C58 C53 C54 119.6(6) . . ?
C58 C53 C45 121.2(6) . . ?
C54 C53 C45 119.1(6) . . ?
C55 C54 C53 117.9(7) . . ?
C56 C55 C54 122.1(8) . . ?
C55 C56 C57 119.7(7) . . ?
C56 C57 C58 120.2(8) . . ?
C53 C58 C57 120.4(8) . . ?
C64 C59 C60 118.8(6) . . ?
C64 C59 C38 119.8(6) . . ?
C60 C59 C38 120.8(6) . . ?
O5 C60 C61 125.3(7) . . ?
O5 C60 C59 114.7(5) . . ?
C61 C60 C59 119.9(7) . . ?
C62 C61 C60 119.9(8) . . ?
C61 C62 C63 121.9(7) . . ?
C62 C63 C64 118.8(7) . . ?
O6 C64 C63 123.8(7) . . ?
O6 C64 C59 115.6(6) . . ?
C63 C64 C59 120.6(7) . . ?
C68 C67 C72 119.0(5) . . ?
C68 C67 C52 119.9(5) . . ?
C72 C67 C52 120.8(5) . . ?
O7 C68 C69 124.0(5) . . ?
O7 C68 C67 114.7(5) . . ?
C69 C68 C67 121.3(5) . . ?
C70 C69 C68 117.4(6) . . ?
C71 C70 C69 123.0(6) . . ?
C72 C71 C70 118.5(5) . . ?
O8 C72 C71 124.6(5) . . ?
O8 C72 C67 114.7(5) . . ?
C71 C72 C67 120.7(5) . . ?
F2 P1 F5 92.2(4) . . ?
F2 P1 F6 92.4(4) . . ?
F5 P1 F6 91.0(4) . . ?
F2 P1 F3 89.6(4) . . ?
F5 P1 F3 177.7(4) . . ?
F6 P1 F3 90.2(4) . . ?
F2 P1 F4 87.8(3) . . ?
F5 P1 F4 89.2(3) . . ?
F6 P1 F4 179.7(4) . . ?
F3 P1 F4 89.5(3) . . ?
F2 P1 F1 177.8(4) . . ?
F5 P1 F1 88.4(3) . . ?
F6 P1 F1 89.6(3) . . ?
F3 P1 F1 89.7(3) . . ?
F4 P1 F1 90.2(3) . . ?
F8 P2 F11 81.8(8) . . ?
F8 P2 F7 175.9(7) . . ?
F11 P2 F7 94.4(7) . . ?
F8 P2 F12 85.6(8) . . ?
F11 P2 F12 91.2(7) . . ?
F7 P2 F12 93.2(8) . . ?
F8 P2 F10 87.3(7) . . ?
F11 P2 F10 89.2(6) . . ?
F7 P2 F10 94.0(6) . . ?
F12 P2 F10 172.7(9) . . ?
F8 P2 F9 92.6(7) . . ?
F11 P2 F9 173.8(8) . . ?
F7 P2 F9 91.3(6) . . ?
F12 P2 F9 91.0(7) . . ?
F10 P2 F9 88.0(6) . . ?
F11' P2' F8' 97.8(9) . . ?
F11' P2' F10' 99.2(8) . . ?
F8' P2' F10' 87.7(9) . . ?
F11' P2' F7' 78.1(10) . . ?
F8' P2' F7' 174.7(10) . . ?
F10' P2' F7' 89.7(8) . . ?
F11' P2' F9' 174.5(9) . . ?
F8' P2' F9' 85.2(10) . . ?
F10' P2' F9' 85.5(8) . . ?
F7' P2' F9' 99.2(11) . . ?
F11' P2' F12' 86.3(7) . . ?
F8' P2' F12' 91.2(9) . . ?
F10' P2' F12' 174.5(8) . . ?
F7' P2' F12' 91.8(8) . . ?
F9' P2' F12' 89.0(7) . . ?
N7 C75 C76 179.4(9) . . ?
C78 C77 N8 175(2) . . ?
N9 C79 C80 178(2) . . ?
N9' C79' C80' 176(3) . . ?

loop_
_geom_bond_atom_site_label_1
_geom_bond_atom_site_label_2
_geom_bond_distance
_geom_bond_site_symmetry_2
_geom_bond_publ_flag
Cd1 N2 2.276(4) . ?
Cd1 N5 2.277(4) . ?
Cd1 N3 2.421(4) . ?
Cd1 N6 2.426(4) . ?
Cd1 N1 2.439(4) . ?
Cd1 N4 2.441(4) . ?
O1 C23 1.363(8) . ?
O1 C28 1.421(8) . ?
O2 C27 1.366(8) . ?
O2 C29 1.425(8) . ?
O3 C31 1.362(7) . ?
O3 C36 1.428(7) . ?
O4 C35 1.355(7) . ?
O4 C37 1.424(7) . ?
O5 C60 1.354(9) . ?
O5 C65 1.429(9) . ?
O6 C64 1.366(9) . ?
O6 C66 1.402(9) . ?
O7 C68 1.369(7) . ?
O7 C73 1.428(7) . ?
O8 C72 1.362(7) . ?
O8 C74 1.425(7) . ?
N1 C1 1.345(7) . ?
N1 C5 1.350(7) . ?
N2 C6 1.334(7) . ?
N2 C10 1.342(7) . ?
N3 C11 1.350(7) . ?
N3 C15 1.351(7) . ?
N4 C42 1.341(7) . ?
N4 C38 1.352(7) . ?
N5 C47 1.334(7) . ?
N5 C43 1.344(7) . ?
N6 C48 1.349(7) . ?
N6 C52 1.354(7) . ?
C1 C2 1.392(8) . ?
C1 C22 1.498(8) . ?
C2 C3 1.371(8) . ?
C3 C4 1.376(8) . ?
C4 C5 1.387(8) . ?
C5 C6 1.496(7) . ?
C6 C7 1.384(7) . ?
C7 C8 1.395(8) . ?
C8 C9 1.391(8) . ?
C8 C16 1.478(7) . ?
C9 C10 1.382(7) . ?
C10 C11 1.496(7) . ?
C11 C12 1.390(7) . ?
C12 C13 1.397(8) . ?
C13 C14 1.369(8) . ?
C14 C15 1.395(7) . ?
C15 C30 1.493(8) . ?
C16 C17 1.388(8) . ?
C16 C21 1.389(8) . ?
C17 C18 1.389(8) . ?
C18 C19 1.390(11) . ?
C19 C20 1.356(11) . ?
C20 C21 1.407(9) . ?
C22 C27 1.388(9) . ?
C22 C23 1.395(9) . ?
C23 C24 1.392(9) . ?
C24 C25 1.365(12) . ?
C25 C26 1.364(11) . ?
C26 C27 1.405(9) . ?
C30 C35 1.391(8) . ?
C30 C31 1.396(8) . ?
C31 C32 1.405(8) . ?
C32 C33 1.368(10) . ?
C33 C34 1.390(9) . ?
C34 C35 1.404(8) . ?
C38 C39 1.389(8) . ?
C38 C59 1.499(8) . ?
C39 C40 1.364(9) . ?
C40 C41 1.389(8) . ?
C41 C42 1.395(7) . ?
C42 C43 1.492(8) . ?
C43 C44 1.394(7) . ?
C44 C45 1.379(8) . ?
C45 C46 1.402(8) . ?
C45 C53 1.492(7) . ?
C46 C47 1.389(7) . ?
C47 C48 1.488(7) . ?
C48 C49 1.398(8) . ?
C49 C50 1.386(8) . ?
C50 C51 1.374(8) . ?
C51 C52 1.391(8) . ?
C52 C67 1.493(7) . ?
C53 C58 1.382(10) . ?
C53 C54 1.405(10) . ?
C54 C55 1.404(9) . ?
C55 C56 1.350(13) . ?
C56 C57 1.379(13) . ?
C57 C58 1.386(10) . ?
C59 C64 1.388(9) . ?
C59 C60 1.394(10) . ?
C60 C61 1.383(9) . ?
C61 C62 1.352(12) . ?
C62 C63 1.371(12) . ?
C63 C64 1.385(9) . ?
C67 C68 1.397(8) . ?
C67 C72 1.397(8) . ?
C68 C69 1.390(8) . ?
C69 C70 1.388(9) . ?
C70 C71 1.382(9) . ?
C71 C72 1.381(8) . ?
P1 F2 1.544(6) . ?
P1 F5 1.566(5) . ?
P1 F6 1.573(6) . ?
P1 F3 1.577(5) . ?
P1 F4 1.579(5) . ?
P1 F1 1.583(5) . ?
P2 F8 1.438(14) . ?
P2 F11 1.520(11) . ?
P2 F7 1.529(9) . ?
P2 F12 1.536(11) . ?
P2 F10 1.605(11) . ?
P2 F9 1.616(10) . ?
P2' F11' 1.489(10) . ?
P2' F8' 1.501(12) . ?
P2' F10' 1.511(12) . ?
P2' F7' 1.529(12) . ?
P2' F9' 1.576(11) . ?
P2' F12' 1.596(10) . ?
N7 C75 1.147(9) . ?
C75 C76 1.443(10) . ?
N8 C77 1.50(3) . ?
C77 C78 1.08(3) . ?
N9 C79 1.145(15) . ?
C79 C80 1.446(15) . ?
N9' C79' 1.146(16) . ?
C79' C80' 1.439(16) . ?
